data_7232727
loop_
_publ_author_name
'Wang, Ke'
'Su, Hao'
'Wang, Pengfei'
'Wang, Wenjie'
'Li, Hui'

_publ_section_title
;
 The enhancement of the D--A effect of an asymmetric Schiff base by
 introducing acetyl groups into diaminomaleonitrile: synthesis, red
 fluorescence and crystal structure
;
_journal_issue 25
_journal_name_full 'RSC Advances'
_journal_page_first 14268
_journal_paper_doi 10.1039/C9RA00977A
_journal_volume 9
_journal_year 2019
_chemical_formula_sum 'C19 H22 N6 O2'
_chemical_formula_weight 366.43
_chemical_name_systematic
; 
 ? 
;
_space_group_IT_number 4
_symmetry_cell_setting monoclinic
_symmetry_space_group_name_Hall 'P 2yb'
_symmetry_space_group_name_H-M 'P 1 21 1'
_atom_sites_solution_hydrogens geom
_atom_sites_solution_primary direct
_atom_sites_solution_secondary difmap
_audit_creation_method SHELXL-97
_audit_update_record
;
2018-08-19 deposited with the CCDC.    2019-04-23 downloaded from the CCDC.
;
_cell_angle_alpha 90.00
_cell_angle_beta 89.940(2)
_cell_angle_gamma 90.00
_cell_formula_units_Z 2
_cell_length_a 4.7990(17)
_cell_length_b 16.672(6)
_cell_length_c 12.400(4)
_cell_measurement_reflns_used 2159
_cell_measurement_temperature 296(2)
_cell_measurement_theta_max 22.93
_cell_measurement_theta_min 2.44
_cell_volume 992.1(6)
_computing_cell_refinement 'Bruker SMART'
_computing_data_collection 'Bruker SMART'
_computing_data_reduction 'Bruker SHELXTL'
_computing_molecular_graphics 'Bruker SHELXTL'
_computing_publication_material 'Bruker SHELXTL'
_computing_structure_refinement 'SHELXL-97 (Sheldrick, 1997)'
_computing_structure_solution 'SHELXS-97 (Sheldrick, 1990)'
_diffrn_ambient_temperature 296(2)
_diffrn_measured_fraction_theta_full 0.976
_diffrn_measured_fraction_theta_max 0.976
_diffrn_measurement_device_type 'CCD area detector'
_diffrn_measurement_method 'phi and omega scans'
_diffrn_radiation_monochromator graphite
_diffrn_radiation_source 'fine-focus sealed tube'
_diffrn_radiation_type MoK\a
_diffrn_radiation_wavelength 0.71073
_diffrn_reflns_av_R_equivalents 0.0697
_diffrn_reflns_av_sigmaI/netI 0.1211
_diffrn_reflns_limit_h_max 5
_diffrn_reflns_limit_h_min -5
_diffrn_reflns_limit_k_max 20
_diffrn_reflns_limit_k_min -20
_diffrn_reflns_limit_l_max 15
_diffrn_reflns_limit_l_min -15
_diffrn_reflns_number 8446
_diffrn_reflns_theta_full 26.00
_diffrn_reflns_theta_max 26.00
_diffrn_reflns_theta_min 1.22
_diffrn_standards_number 0
_exptl_absorpt_coefficient_mu 0.084
_exptl_absorpt_correction_T_max 0.9917
_exptl_absorpt_correction_T_min 0.9900
_exptl_absorpt_correction_type multi-scan
_exptl_absorpt_process_details sadabs
_exptl_crystal_colour red
_exptl_crystal_density_diffrn 1.227
_exptl_crystal_density_meas ?
_exptl_crystal_density_method 'not measured'
_exptl_crystal_description block
_exptl_crystal_F_000 388
_exptl_crystal_size_max 0.12
_exptl_crystal_size_mid 0.12
_exptl_crystal_size_min 0.10
_refine_diff_density_max 0.553
_refine_diff_density_min -0.302
_refine_diff_density_rms 0.069
_refine_ls_abs_structure_details 'Flack H D (1983), Acta Cryst. A39, 876-881'
_refine_ls_abs_structure_Flack -6(5)
_refine_ls_extinction_method none
_refine_ls_goodness_of_fit_ref 1.023
_refine_ls_hydrogen_treatment mixed
_refine_ls_matrix_type full
_refine_ls_number_parameters 245
_refine_ls_number_reflns 3778
_refine_ls_number_restraints 1
_refine_ls_restrained_S_all 1.023
_refine_ls_R_factor_all 0.1276
_refine_ls_R_factor_gt 0.0876
_refine_ls_shift/su_max 0.000
_refine_ls_shift/su_mean 0.000
_refine_ls_structure_factor_coef Fsqd
_refine_ls_weighting_details 'calc w=1/[\s^2^(Fo^2^)+(0.1209P)^2^+0.0000P] where P=(Fo^2^+2Fc^2^)/3'
_refine_ls_weighting_scheme calc
_refine_ls_wR_factor_gt 0.2112
_refine_ls_wR_factor_ref 0.2319
_reflns_number_gt 2377
_reflns_number_total 3778
_reflns_threshold_expression >2sigma(I)
_cod_data_source_file c9ra00977a2.cif
_cod_data_source_block 2
_cod_depositor_comments
;
The following automatic conversions were performed:

'_symmetry_cell_setting' value 'Monoclinic' changed to 'monoclinic'
according to
/home/data/users/saulius/crontab/automatic-downloads/rss-feeds/RSC/lib/dictionaries/cif_core.dic
dictionary named 'cif_core.dic' version 2.4.2 from 2011-04-26.

'_exptl_crystal_density_meas' value 'not measured' was changed to '?'
- the value is perceived as not measured.

Automatic conversion script
Id: cif_fix_values 4973 2017-02-22 13:04:09Z antanas 
;
_cod_original_cell_volume 992.2(6)
_cod_original_sg_symbol_H-M P2(1)
_cod_database_code 7232727

loop_
_symmetry_equiv_pos_as_xyz
'x, y, z'
'-x, y+1/2, -z'

loop_
_atom_site_label
_atom_site_type_symbol
_atom_site_fract_x
_atom_site_fract_y
_atom_site_fract_z
_atom_site_U_iso_or_equiv
_atom_site_adp_type
_atom_site_occupancy
_atom_site_symmetry_multiplicity
_atom_site_calc_flag
_atom_site_refinement_flags
_atom_site_disorder_assembly
_atom_site_disorder_group
O1 O 1.6192(9) 0.5447(3) -0.0025(5) 0.0651(16) Uani 1 1 d . A 1
N4 N 0.9115(10) 0.4240(3) 0.1983(4) 0.0366(12) Uani 1 1 d . A 1
N1 N 1.1822(10) 0.4995(3) 0.0251(4) 0.0418(12) Uani 1 1 d . A 1
H1A H 1.0077 0.5110 0.0225 0.050 Uiso 1 1 calc R A 1
C9 C 0.4847(14) 0.5023(3) 0.3283(4) 0.0388(14) Uani 1 1 d . A 1
N2 N 1.6474(16) 0.3494(4) -0.0425(6) 0.0673(18) Uani 1 1 d . A 1
C2 C 1.3714(14) 0.5568(4) -0.0063(5) 0.0453(15) Uani 1 1 d . A 1
N5 N -0.0241(14) 0.5272(4) 0.5473(5) 0.0604(17) Uani 1 1 d . A 1
N3 N 1.2606(15) 0.2423(4) 0.1917(6) 0.0646(19) Uani 1 1 d . A 1
C10 C 0.2916(15) 0.5361(4) 0.3949(5) 0.0451(16) Uani 1 1 d . A 1
H10A H 0.2408 0.5894 0.3845 0.054 Uiso 1 1 calc R A 1
C5 C 1.1244(14) 0.3861(3) 0.1415(5) 0.0408(14) Uani 1 1 d . A 1
C4 C 1.4786(14) 0.3841(4) 0.0030(6) 0.0466(15) Uani 1 1 d . A 1
C6 C 1.2016(14) 0.3056(4) 0.1669(5) 0.0469(16) Uani 1 1 d . A 1
O2 O 0.5973(11) 0.5490(3) 0.2489(4) 0.0579(13) Uani 1 1 d . A 1
H2 H 0.7116 0.5227 0.2146 0.087 Uiso 1 1 calc R A 1
C12 C 0.2501(16) 0.4119(4) 0.4924(5) 0.0519(17) Uani 1 1 d . A 1
H12A H 0.1731 0.3811 0.5474 0.062 Uiso 1 1 calc R A 1
C7 C 0.7813(13) 0.3865(4) 0.2768(4) 0.0374(14) Uani 1 1 d . A 1
H7A H 0.8276 0.3333 0.2904 0.045 Uiso 1 1 calc R A 1
C8 C 0.5739(13) 0.4230(4) 0.3418(5) 0.0399(15) Uani 1 1 d . A 1
C13 C 0.4429(15) 0.3796(4) 0.4247(5) 0.0455(17) Uani 1 1 d . A 1
H13A H 0.4905 0.3259 0.4338 0.055 Uiso 1 1 calc R A 1
C11 C 0.1678(14) 0.4923(4) 0.4788(5) 0.0474(16) Uani 1 1 d . A 1
C3 C 1.2589(12) 0.4243(3) 0.0606(4) 0.0373(14) Uani 1 1 d . A 1
C16 C -0.152(2) 0.4803(7) 0.6369(8) 0.087(3) Uani 1 1 d . A 1
H16A H -0.3351 0.5022 0.6528 0.105 Uiso 1 1 calc R A 1
H16B H -0.1768 0.4252 0.6137 0.105 Uiso 1 1 calc R A 1
C1 C 1.2476(16) 0.6341(4) -0.0405(7) 0.062(2) Uani 1 1 d . A 1
H1B H 1.0481 0.6305 -0.0376 0.094 Uiso 1 1 calc R A 1
H1C H 1.3048 0.6461 -0.1130 0.094 Uiso 1 1 calc R A 1
H1D H 1.3097 0.6760 0.0068 0.094 Uiso 1 1 calc R A 1
C17 C 0.018(4) 0.4814(11) 0.7363(7) 0.143(6) Uani 1 1 d . A 1
H17A H -0.0730 0.4505 0.7913 0.214 Uiso 1 1 calc R A 1
H17B H 0.0397 0.5358 0.7605 0.214 Uiso 1 1 calc R A 1
H17C H 0.1980 0.4588 0.7215 0.214 Uiso 1 1 calc R A 1
C14 C -0.1094(19) 0.6107(5) 0.5314(8) 0.076(3) Uani 1 1 d . A 1
H14A H -0.2907 0.6184 0.5645 0.091 Uiso 1 1 calc R A 1
H14B H -0.1294 0.6205 0.4547 0.091 Uiso 1 1 calc R A 1
C15 C 0.087(2) 0.6706(6) 0.5766(10) 0.100(4) Uani 1 1 d . A 1
H15A H 0.0170 0.7236 0.5631 0.150 Uiso 1 1 calc R A 1
H15B H 0.2658 0.6646 0.5430 0.150 Uiso 1 1 calc R A 1
H15C H 0.1043 0.6624 0.6530 0.150 Uiso 1 1 calc R A 1
C18 C 0.833(3) 0.7286(9) 0.1972(13) 0.131(5) Uani 1 1 d . B 4
H18A H 0.9263 0.6800 0.2176 0.197 Uiso 1 1 calc R B 4
H18B H 0.9658 0.7715 0.1924 0.197 Uiso 1 1 calc R B 4
H18C H 0.7445 0.7213 0.1285 0.197 Uiso 1 1 calc R B 4
N6 N 0.469(5) 0.7593(8) 0.3408(12) 0.160(6) Uani 1 1 d . B 4
C19 C 0.622(5) 0.7486(9) 0.2784(12) 0.134(6) Uani 1 1 d . B 4

loop_
_atom_site_aniso_label
_atom_site_aniso_U_11
_atom_site_aniso_U_22
_atom_site_aniso_U_33
_atom_site_aniso_U_23
_atom_site_aniso_U_13
_atom_site_aniso_U_12
O1 0.024(2) 0.069(3) 0.102(4) 0.023(3) 0.012(3) -0.001(2)
N4 0.038(3) 0.037(3) 0.035(2) 0.000(2) 0.006(2) 0.004(2)
N1 0.026(2) 0.046(3) 0.053(3) 0.004(2) 0.010(2) 0.000(2)
C9 0.045(3) 0.035(3) 0.036(3) -0.002(3) 0.002(3) -0.010(3)
N2 0.057(4) 0.068(4) 0.077(4) -0.016(4) 0.016(4) 0.002(4)
C2 0.043(4) 0.047(3) 0.046(3) 0.008(3) 0.010(3) -0.007(3)
N5 0.056(4) 0.074(4) 0.051(3) -0.019(3) 0.019(3) 0.002(3)
N3 0.067(4) 0.035(3) 0.092(5) -0.001(3) 0.019(4) 0.008(3)
C10 0.055(4) 0.033(3) 0.047(3) -0.004(3) 0.004(4) 0.005(3)
C5 0.034(3) 0.040(3) 0.048(3) -0.005(3) 0.009(3) 0.000(3)
C4 0.036(3) 0.048(3) 0.055(4) -0.009(3) 0.011(3) 0.001(3)
C6 0.043(3) 0.040(4) 0.057(4) -0.008(3) 0.015(3) -0.005(3)
O2 0.077(3) 0.039(2) 0.058(3) 0.010(2) 0.026(3) 0.003(3)
C12 0.057(4) 0.060(4) 0.039(3) -0.002(3) 0.016(4) -0.005(4)
C7 0.039(3) 0.036(3) 0.037(3) -0.003(2) 0.005(3) -0.004(3)
C8 0.040(3) 0.042(3) 0.037(3) -0.002(3) 0.011(3) -0.004(3)
C13 0.057(4) 0.039(3) 0.040(3) 0.005(3) 0.011(3) -0.001(3)
C11 0.044(4) 0.060(4) 0.038(3) -0.014(3) 0.008(3) -0.004(3)
C3 0.034(3) 0.042(3) 0.036(3) -0.002(3) 0.004(3) -0.001(3)
C16 0.073(6) 0.110(7) 0.079(6) -0.025(5) 0.041(6) -0.007(6)
C1 0.044(4) 0.050(4) 0.092(5) 0.020(4) 0.013(4) -0.001(3)
C17 0.179(14) 0.205(15) 0.045(4) -0.012(7) 0.016(8) -0.067(13)
C14 0.051(5) 0.086(6) 0.092(6) -0.030(5) 0.022(5) 0.011(4)
C15 0.092(8) 0.092(7) 0.116(8) -0.039(6) 0.007(7) 0.001(6)
C18 0.130(11) 0.110(9) 0.154(12) 0.030(8) 0.017(11) -0.018(10)
N6 0.237(18) 0.109(8) 0.133(10) -0.010(8) 0.032(13) -0.008(11)
C19 0.200(19) 0.095(9) 0.106(11) -0.005(8) 0.028(12) -0.034(11)

loop_
_atom_type_symbol
_atom_type_description
_atom_type_scat_dispersion_real
_atom_type_scat_dispersion_imag
_atom_type_scat_source
C C 0.0033 0.0016 'International Tables Vol C Tables 4.2.6.8 and 6.1.1.4'
H H 0.0000 0.0000 'International Tables Vol C Tables 4.2.6.8 and 6.1.1.4'
N N 0.0061 0.0033 'International Tables Vol C Tables 4.2.6.8 and 6.1.1.4'
O O 0.0106 0.0060 'International Tables Vol C Tables 4.2.6.8 and 6.1.1.4'

loop_
_geom_angle_atom_site_label_1
_geom_angle_atom_site_label_2
_geom_angle_atom_site_label_3
_geom_angle
C7 N4 C5 120.4(5)
C2 N1 C3 123.1(5)
C2 N1 H1A 118.5
C3 N1 H1A 118.5
C10 C9 O2 118.0(5)
C10 C9 C8 121.8(5)
O2 C9 C8 120.2(5)
O1 C2 N1 121.6(6)
O1 C2 C1 123.4(6)
N1 C2 C1 114.9(6)
C11 N5 C14 120.3(7)
C11 N5 C16 120.7(7)
C14 N5 C16 118.9(7)
C9 C10 C11 121.4(6)
C9 C10 H10A 119.3
C11 C10 H10A 119.3
C3 C5 N4 120.8(5)
C3 C5 C6 118.9(6)
N4 C5 C6 120.4(6)
N2 C4 C3 177.4(7)
N3 C6 C5 177.0(7)
C9 O2 H2 109.5
C13 C12 C11 119.6(6)
C13 C12 H12A 120.2
C11 C12 H12A 120.2
N4 C7 C8 123.3(5)
N4 C7 H7A 118.4
C8 C7 H7A 118.4
C9 C8 C13 115.9(5)
C9 C8 C7 123.6(5)
C13 C8 C7 120.5(6)
C12 C13 C8 123.4(6)
C12 C13 H13A 118.3
C8 C13 H13A 118.3
N5 C11 C10 121.2(6)
N5 C11 C12 121.0(6)
C10 C11 C12 117.8(5)
C5 C3 N1 122.5(5)
C5 C3 C4 119.8(5)
N1 C3 C4 117.5(5)
C17 C16 N5 112.7(9)
C17 C16 H16A 109.0
N5 C16 H16A 109.0
C17 C16 H16B 109.0
N5 C16 H16B 109.0
H16A C16 H16B 107.8
C2 C1 H1B 109.5
C2 C1 H1C 109.5
H1B C1 H1C 109.5
C2 C1 H1D 109.5
H1B C1 H1D 109.5
H1C C1 H1D 109.5
C16 C17 H17A 109.5
C16 C17 H17B 109.5
H17A C17 H17B 109.5
C16 C17 H17C 109.5
H17A C17 H17C 109.5
H17B C17 H17C 109.5
N5 C14 C15 114.3(8)
N5 C14 H14A 108.7
C15 C14 H14A 108.7
N5 C14 H14B 108.7
C15 C14 H14B 108.7
H14A C14 H14B 107.6
C14 C15 H15A 109.5
C14 C15 H15B 109.5
H15A C15 H15B 109.5
C14 C15 H15C 109.5
H15A C15 H15C 109.5
H15B C15 H15C 109.5
N6 C19 C18 176.1(19)

loop_
_geom_bond_atom_site_label_1
_geom_bond_atom_site_label_2
_geom_bond_distance
O1 C2 1.207(7)
N4 C7 1.314(7)
N4 C5 1.393(8)
N1 C2 1.375(8)
N1 C3 1.378(8)
N1 H1A 0.8600
C9 C10 1.363(9)
C9 O2 1.366(7)
C9 C8 1.398(8)
N2 C4 1.144(9)
C2 C1 1.482(10)
N5 C11 1.381(9)
N5 C14 1.464(11)
N5 C16 1.491(12)
N3 C6 1.135(9)
C10 C11 1.403(9)
C10 H10A 0.9300
C5 C3 1.352(8)
C5 C6 1.428(10)
C4 C3 1.439(9)
O2 H2 0.8200
C12 C13 1.360(9)
C12 C11 1.407(10)
C12 H12A 0.9300
C7 C8 1.418(8)
C7 H7A 0.9300
C8 C13 1.406(9)
C13 H13A 0.9300
C16 C17 1.480(19)
C16 H16A 0.9700
C16 H16B 0.9700
C1 H1B 0.9600
C1 H1C 0.9600
C1 H1D 0.9600
C17 H17A 0.9600
C17 H17B 0.9600
C17 H17C 0.9600
C14 C15 1.484(13)
C14 H14A 0.9700
C14 H14B 0.9700
C15 H15A 0.9600
C15 H15B 0.9600
C15 H15C 0.9600
C18 C19 1.47(2)
C18 H18A 0.9600
C18 H18B 0.9600
C18 H18C 0.9600
N6 C19 1.08(2)
